data_7106979
loop_
_publ_author_name
'Huayi Fang'
'Zhen Ling'
'Penelope J. Brothers'
'Xuefeng Fu'

_publ_section_title
;
 Reactivity studies of a corrole germanium hydride complex with aldehydes,
 olefins and alkyl halides
;
_journal_name_full Chem.Commun.
_journal_page_first 11677
_journal_paper_doi 10.1039/c1cc15076f
_journal_volume 47
_journal_year 2011
_chemical_formula_moiety ' C38 H11 F15 Ge N4, C3 H6 O'
_chemical_formula_sum 'C41 H17 F15 Ge N4 O'
_chemical_formula_weight 939.18
_chemical_name_systematic
;
?
;
_space_group_IT_number 14
_symmetry_cell_setting monoclinic
_symmetry_space_group_name_Hall '-P 2yn'
_symmetry_space_group_name_H-M 'P 1 21/n 1'
_atom_sites_solution_hydrogens geom
_atom_sites_solution_primary direct
_atom_sites_solution_secondary difmap
_audit_creation_method SHELXL-97
_cell_angle_alpha 90.00
_cell_angle_beta 92.76(3)
_cell_angle_gamma 90.00
_cell_formula_units_Z 4
_cell_length_a 18.678(4)
_cell_length_b 7.4805(15)
_cell_length_c 26.052(5)
_cell_measurement_reflns_used 496
_cell_measurement_temperature 173(2)
_cell_measurement_theta_max 27.48
_cell_measurement_theta_min 2.17
_cell_volume 3635.8(13)
_computing_cell_refinement 'CrystalClear (Rigaku Inc., 2008)'
_computing_data_collection 'CrystalClear (Rigaku Inc., 2008)'
_computing_data_reduction 'CrystalClear (Rigaku Inc., 2008)'
_computing_molecular_graphics 'XP in Siemens SHELXTL (Sheldrick, 1994)'
_computing_publication_material 'SHELX97 (Sheldrick, 1997)'
_computing_structure_refinement 'SHELXL-97 (Sheldrick, 1997)'
_computing_structure_solution 'SHELXS-97 (Sheldrick, 1990)'
_diffrn_ambient_temperature 173(2)
_diffrn_measured_fraction_theta_full 0.997
_diffrn_measured_fraction_theta_max 0.997
_diffrn_measurement_device_type 'MM007-HF CCD(Saturn 724+)'
_diffrn_measurement_method '\w scans at fixed \c = 45\%'
_diffrn_radiation_monochromator Confocal
_diffrn_radiation_source 'rotating anode'
_diffrn_radiation_type MoK\a
_diffrn_radiation_wavelength 0.71073
_diffrn_reflns_av_R_equivalents 0.0578
_diffrn_reflns_av_sigmaI/netI 0.0503
_diffrn_reflns_limit_h_max 20
_diffrn_reflns_limit_h_min -22
_diffrn_reflns_limit_k_max 8
_diffrn_reflns_limit_k_min -8
_diffrn_reflns_limit_l_max 30
_diffrn_reflns_limit_l_min -30
_diffrn_reflns_number 24143
_diffrn_reflns_theta_full 25.00
_diffrn_reflns_theta_max 25.00
_diffrn_reflns_theta_min 2.54
_exptl_absorpt_coefficient_mu 0.962
_exptl_absorpt_correction_T_max 0.9625
_exptl_absorpt_correction_T_min 0.8090
_exptl_absorpt_correction_type numerical
_exptl_absorpt_process_details 'CrystalClear (Rigaku Inc., 2008)'
_exptl_crystal_colour red
_exptl_crystal_density_diffrn 1.716
_exptl_crystal_density_method 'not measured'
_exptl_crystal_description strip
_exptl_crystal_F_000 1864
_exptl_crystal_size_max 0.23
_exptl_crystal_size_mid 0.07
_exptl_crystal_size_min 0.04
_refine_diff_density_max 0.460
_refine_diff_density_min -0.622
_refine_diff_density_rms 0.073
_refine_ls_extinction_method none
_refine_ls_goodness_of_fit_ref 1.159
_refine_ls_hydrogen_treatment constr
_refine_ls_matrix_type full
_refine_ls_number_parameters 562
_refine_ls_number_reflns 6375
_refine_ls_number_restraints 0
_refine_ls_restrained_S_all 1.159
_refine_ls_R_factor_all 0.0682
_refine_ls_R_factor_gt 0.0602
_refine_ls_shift/su_max 0.004
_refine_ls_shift/su_mean 0.000
_refine_ls_structure_factor_coef Fsqd
_refine_ls_weighting_details 'calc w=1/[\s^2^(Fo^2^)+(0.0343P)^2^+6.6169P] where P=(Fo^2^+2Fc^2^)/3'
_refine_ls_weighting_scheme calc
_refine_ls_wR_factor_gt 0.1192
_refine_ls_wR_factor_ref 0.1233
_reflns_number_gt 5804
_reflns_number_total 6375
_reflns_threshold_expression >2sigma(I)
_cod_data_source_file c1cc15076f.txt
_cod_data_source_block (TPFC)Ge-CH3
_cod_original_cell_volume 3635.9(13)
_cod_original_sg_symbol_H-M P2(1)/n
_cod_database_code 7106979

loop_
_symmetry_equiv_pos_as_xyz
'x, y, z'
'-x+1/2, y+1/2, -z+1/2'
'-x, -y, -z'
'x-1/2, -y-1/2, z-1/2'

loop_
_atom_site_label
_atom_site_type_symbol
_atom_site_fract_x
_atom_site_fract_y
_atom_site_fract_z
_atom_site_U_iso_or_equiv
_atom_site_adp_type
_atom_site_occupancy
_atom_site_symmetry_multiplicity
_atom_site_calc_flag
_atom_site_refinement_flags
Ge1 Ge 0.39722(2) 0.62256(6) 0.234107(15) 0.02328(13) Uani 1 1 d .
F1 F 0.28325(14) 0.3850(3) 0.05438(9) 0.0399(6) Uani 1 1 d .
F2 F 0.23127(15) 0.3924(4) -0.04291(10) 0.0500(7) Uani 1 1 d .
F3 F 0.22420(17) 0.7050(4) -0.09562(10) 0.0604(9) Uani 1 1 d .
F4 F 0.27304(17) 1.0109(4) -0.04998(10) 0.0566(8) Uani 1 1 d .
F5 F 0.32640(13) 1.0070(3) 0.04692(9) 0.0364(6) Uani 1 1 d .
F6 F 0.42949(13) 1.0024(3) 0.42612(9) 0.0367(6) Uani 1 1 d .
F7 F 0.42631(14) 1.0002(4) 0.52822(11) 0.0554(8) Uani 1 1 d .
F8 F 0.41524(16) 0.6857(5) 0.57988(10) 0.0723(11) Uani 1 1 d .
F9 F 0.40488(16) 0.3733(4) 0.52681(11) 0.0619(9) Uani 1 1 d .
F10 F 0.40586(15) 0.3744(3) 0.42435(11) 0.0471(7) Uani 1 1 d .
F11 F 0.64949(14) 0.5793(4) 0.18326(12) 0.0494(7) Uani 1 1 d .
F12 F 0.78471(14) 0.6578(4) 0.16105(12) 0.0540(8) Uani 1 1 d .
F13 F 0.83382(13) 0.9986(4) 0.17091(11) 0.0518(8) Uani 1 1 d .
F14 F 0.74564(13) 1.2600(4) 0.20343(10) 0.0430(7) Uani 1 1 d .
F15 F 0.61106(13) 1.1820(3) 0.22698(10) 0.0405(6) Uani 1 1 d .
O1 O 0.4350(2) 0.8314(7) -0.03648(14) 0.0736(13) Uani 1 1 d .
N1 N 0.43275(16) 0.7462(5) 0.17509(12) 0.0262(8) Uani 1 1 d .
N2 N 0.30511(16) 0.6235(4) 0.19692(12) 0.0251(7) Uani 1 1 d .
N3 N 0.33290(16) 0.6262(4) 0.28984(12) 0.0254(7) Uani 1 1 d .
N4 N 0.46384(16) 0.7505(4) 0.28021(12) 0.0246(7) Uani 1 1 d .
C1 C 0.5031(2) 0.8066(5) 0.17236(15) 0.0248(9) Uani 1 1 d .
C2 C 0.5167(2) 0.8404(5) 0.12057(15) 0.0281(9) Uani 1 1 d .
H2A H 0.5607 0.8821 0.1082 0.034 Uiso 1 1 calc R
C3 C 0.4565(2) 0.8034(6) 0.09115(16) 0.0298(9) Uani 1 1 d .
H3A H 0.4511 0.8156 0.0549 0.036 Uiso 1 1 calc R
C4 C 0.4027(2) 0.7431(6) 0.12417(15) 0.0271(9) Uani 1 1 d .
C5 C 0.3332(2) 0.6909(6) 0.10998(15) 0.0259(9) Uani 1 1 d .
C6 C 0.2843(2) 0.6382(5) 0.14611(15) 0.0264(9) Uani 1 1 d .
C7 C 0.2090(2) 0.6083(6) 0.14172(16) 0.0296(9) Uani 1 1 d .
H7A H 0.1801 0.6080 0.1107 0.036 Uiso 1 1 calc R
C8 C 0.1854(2) 0.5801(5) 0.18989(16) 0.0276(9) Uani 1 1 d .
H8A H 0.1374 0.5575 0.1985 0.033 Uiso 1 1 calc R
C9 C 0.2460(2) 0.5911(5) 0.22469(15) 0.0258(9) Uani 1 1 d .
C10 C 0.2615(2) 0.5922(5) 0.27766(15) 0.0257(9) Uani 1 1 d .
C11 C 0.2257(2) 0.5783(5) 0.32428(15) 0.0268(9) Uani 1 1 d .
H11A H 0.1762 0.5543 0.3276 0.032 Uiso 1 1 calc R
C12 C 0.2759(2) 0.6059(5) 0.36354(16) 0.0283(9) Uani 1 1 d .
H12A H 0.2672 0.6047 0.3992 0.034 Uiso 1 1 calc R
C13 C 0.3430(2) 0.6365(5) 0.34185(15) 0.0252(9) Uani 1 1 d .
C14 C 0.4097(2) 0.6881(5) 0.36376(15) 0.0243(9) Uani 1 1 d .
C15 C 0.4661(2) 0.7438(5) 0.33424(15) 0.0252(9) Uani 1 1 d .
C16 C 0.5347(2) 0.8043(6) 0.35268(16) 0.0300(9) Uani 1 1 d .
H16A H 0.5506 0.8142 0.3878 0.036 Uiso 1 1 calc R
C17 C 0.5737(2) 0.8457(6) 0.31161(15) 0.0292(9) Uani 1 1 d .
H17A H 0.6214 0.8900 0.3130 0.035 Uiso 1 1 calc R
C18 C 0.5309(2) 0.8112(5) 0.26639(15) 0.0260(9) Uani 1 1 d .
C19 C 0.5496(2) 0.8311(5) 0.21539(15) 0.0259(9) Uani 1 1 d .
C20 C 0.3070(2) 0.6962(6) 0.05473(14) 0.0255(9) Uani 1 1 d .
C21 C 0.2816(2) 0.5436(6) 0.02971(16) 0.0288(9) Uani 1 1 d .
C22 C 0.2545(2) 0.5449(6) -0.02049(16) 0.0349(10) Uani 1 1 d .
C23 C 0.2509(2) 0.7020(7) -0.04694(16) 0.0383(11) Uani 1 1 d .
C24 C 0.2753(2) 0.8564(6) -0.02390(16) 0.0357(10) Uani 1 1 d .
C25 C 0.3028(2) 0.8513(6) 0.02624(16) 0.0281(9) Uani 1 1 d .
C26 C 0.4170(2) 0.6885(6) 0.42098(15) 0.0264(9) Uani 1 1 d .
C27 C 0.4233(2) 0.8440(6) 0.44988(16) 0.0299(10) Uani 1 1 d .
C28 C 0.4226(2) 0.8441(7) 0.50282(17) 0.0369(11) Uani 1 1 d .
C29 C 0.4161(2) 0.6871(8) 0.52868(17) 0.0443(13) Uani 1 1 d .
C30 C 0.4105(2) 0.5297(7) 0.50187(17) 0.0406(12) Uani 1 1 d .
C31 C 0.4111(2) 0.5317(6) 0.44889(17) 0.0322(10) Uani 1 1 d .
C32 C 0.6254(2) 0.8787(6) 0.20526(15) 0.0270(9) Uani 1 1 d .
C33 C 0.6717(2) 0.7496(6) 0.18820(16) 0.0304(9) Uani 1 1 d .
C34 C 0.7411(2) 0.7878(6) 0.17653(17) 0.0345(10) Uani 1 1 d .
C35 C 0.7664(2) 0.9586(6) 0.18194(16) 0.0328(10) Uani 1 1 d .
C36 C 0.7216(2) 1.0918(6) 0.19862(15) 0.0306(10) Uani 1 1 d .
C37 C 0.6525(2) 1.0500(6) 0.21056(15) 0.0269(9) Uani 1 1 d .
C38 C 0.4349(2) 0.3837(6) 0.23137(17) 0.0372(10) Uani 1 1 d .
H38A H 0.4062 0.3134 0.2062 0.056 Uiso 1 1 calc R
H38B H 0.4330 0.3278 0.2653 0.056 Uiso 1 1 calc R
H38C H 0.4848 0.3880 0.2212 0.056 Uiso 1 1 calc R
C39 C 0.4503(5) 0.6693(11) -0.1112(3) 0.119(3) Uani 1 1 d .
H39A H 0.4034 0.7202 -0.1213 0.179 Uiso 1 1 calc R
H39B H 0.4467 0.5387 -0.1100 0.179 Uiso 1 1 calc R
H39C H 0.4852 0.7036 -0.1364 0.179 Uiso 1 1 calc R
C40 C 0.4742(3) 0.7379(7) -0.0597(2) 0.0504(13) Uani 1 1 d .
C41 C 0.5472(3) 0.6945(9) -0.0394(3) 0.089(2) Uani 1 1 d .
H41A H 0.5588 0.7675 -0.0089 0.133 Uiso 1 1 calc R
H41B H 0.5817 0.7195 -0.0657 0.133 Uiso 1 1 calc R
H41C H 0.5497 0.5676 -0.0301 0.133 Uiso 1 1 calc R

loop_
_atom_site_aniso_label
_atom_site_aniso_U_11
_atom_site_aniso_U_22
_atom_site_aniso_U_33
_atom_site_aniso_U_23
_atom_site_aniso_U_13
_atom_site_aniso_U_12
Ge1 0.0187(2) 0.0288(2) 0.0226(2) 0.00004(18) 0.00401(16) -0.00187(17)
F1 0.0469(15) 0.0357(15) 0.0368(14) 0.0009(12) -0.0010(12) -0.0052(12)
F2 0.0550(18) 0.0567(18) 0.0381(15) -0.0163(14) -0.0004(13) -0.0113(14)
F3 0.072(2) 0.083(2) 0.0257(15) 0.0014(15) -0.0091(13) 0.0047(17)
F4 0.080(2) 0.0525(19) 0.0375(16) 0.0172(14) 0.0012(14) 0.0115(16)
F5 0.0409(14) 0.0336(14) 0.0354(14) -0.0023(11) 0.0084(11) -0.0015(11)
F6 0.0356(14) 0.0316(14) 0.0424(15) -0.0033(12) -0.0046(11) 0.0013(11)
F7 0.0454(17) 0.076(2) 0.0442(17) -0.0307(16) -0.0022(13) 0.0038(15)
F8 0.059(2) 0.135(3) 0.0230(15) 0.0035(18) 0.0051(13) -0.008(2)
F9 0.0577(19) 0.077(2) 0.0500(18) 0.0360(17) -0.0035(14) -0.0122(16)
F10 0.0571(18) 0.0330(15) 0.0507(17) 0.0038(13) -0.0024(13) -0.0056(13)
F11 0.0355(15) 0.0357(15) 0.078(2) -0.0070(14) 0.0118(14) -0.0041(12)
F12 0.0340(15) 0.0530(18) 0.077(2) -0.0064(16) 0.0209(14) 0.0099(13)
F13 0.0244(14) 0.071(2) 0.0618(18) 0.0011(16) 0.0171(12) -0.0091(13)
F14 0.0357(14) 0.0479(16) 0.0460(16) -0.0022(13) 0.0098(12) -0.0151(12)
F15 0.0334(14) 0.0385(15) 0.0505(16) -0.0067(13) 0.0119(12) 0.0023(11)
O1 0.056(2) 0.128(4) 0.038(2) 0.001(2) 0.0160(18) 0.007(2)
N1 0.0182(16) 0.036(2) 0.0247(18) -0.0013(15) 0.0019(13) -0.0037(14)
N2 0.0189(16) 0.0318(19) 0.0250(18) 0.0008(15) 0.0042(13) -0.0022(14)
N3 0.0202(17) 0.0314(19) 0.0244(18) 0.0001(15) 0.0006(13) -0.0027(14)
N4 0.0209(17) 0.0310(19) 0.0222(17) 0.0025(15) 0.0048(13) 0.0002(14)
C1 0.019(2) 0.029(2) 0.027(2) 0.0005(17) 0.0032(16) -0.0007(16)
C2 0.025(2) 0.034(2) 0.026(2) 0.0028(18) 0.0079(17) -0.0020(17)
C3 0.027(2) 0.040(3) 0.023(2) 0.0015(19) 0.0066(17) 0.0010(19)
C4 0.031(2) 0.028(2) 0.022(2) 0.0019(18) 0.0052(17) -0.0024(17)
C5 0.023(2) 0.033(2) 0.021(2) -0.0002(18) -0.0019(16) -0.0013(17)
C6 0.023(2) 0.030(2) 0.026(2) 0.0011(18) 0.0040(16) -0.0025(17)
C7 0.022(2) 0.036(2) 0.030(2) -0.0038(19) -0.0022(17) -0.0003(18)
C8 0.017(2) 0.032(2) 0.034(2) -0.0026(19) 0.0033(17) -0.0034(17)
C9 0.022(2) 0.026(2) 0.030(2) -0.0003(18) 0.0087(16) -0.0033(16)
C10 0.022(2) 0.026(2) 0.029(2) -0.0009(18) 0.0042(16) -0.0049(16)
C11 0.020(2) 0.031(2) 0.030(2) 0.0004(18) 0.0076(17) -0.0026(17)
C12 0.029(2) 0.032(2) 0.025(2) 0.0036(18) 0.0106(17) 0.0012(18)
C13 0.026(2) 0.027(2) 0.023(2) 0.0040(17) 0.0019(16) 0.0020(17)
C14 0.023(2) 0.026(2) 0.024(2) 0.0002(17) 0.0016(16) 0.0008(16)
C15 0.023(2) 0.028(2) 0.025(2) 0.0000(17) 0.0046(16) 0.0001(16)
C16 0.028(2) 0.038(2) 0.024(2) -0.0004(19) 0.0000(17) -0.0011(19)
C17 0.020(2) 0.039(3) 0.029(2) -0.0008(19) 0.0008(17) -0.0012(17)
C18 0.018(2) 0.031(2) 0.029(2) 0.0027(18) 0.0044(16) 0.0024(16)
C19 0.019(2) 0.033(2) 0.027(2) 0.0042(18) 0.0052(16) -0.0037(16)
C20 0.022(2) 0.036(2) 0.019(2) -0.0027(18) 0.0030(15) 0.0046(17)
C21 0.027(2) 0.033(2) 0.027(2) 0.0004(19) 0.0057(17) 0.0015(18)
C22 0.031(2) 0.044(3) 0.030(2) -0.011(2) 0.0009(18) -0.005(2)
C23 0.036(3) 0.059(3) 0.020(2) 0.002(2) -0.0008(18) 0.006(2)
C24 0.038(3) 0.042(3) 0.027(2) 0.008(2) 0.0055(19) 0.008(2)
C25 0.023(2) 0.032(2) 0.030(2) -0.0044(19) 0.0084(17) 0.0013(17)
C26 0.021(2) 0.036(2) 0.023(2) 0.0042(18) 0.0055(16) 0.0020(17)
C27 0.020(2) 0.034(3) 0.036(2) 0.002(2) 0.0034(17) 0.0035(17)
C28 0.027(2) 0.053(3) 0.030(2) -0.011(2) 0.0014(18) 0.004(2)
C29 0.029(2) 0.082(4) 0.021(2) 0.003(3) 0.0042(18) 0.000(2)
C30 0.028(2) 0.060(3) 0.033(3) 0.020(2) 0.0018(19) -0.006(2)
C31 0.025(2) 0.035(3) 0.036(2) 0.000(2) 0.0020(18) -0.0021(18)
C32 0.022(2) 0.039(2) 0.020(2) 0.0024(18) 0.0023(16) -0.0014(18)
C33 0.025(2) 0.033(2) 0.034(2) -0.0006(19) 0.0045(18) -0.0015(18)
C34 0.019(2) 0.047(3) 0.038(3) -0.002(2) 0.0065(18) 0.0036(19)
C35 0.015(2) 0.053(3) 0.031(2) 0.005(2) 0.0077(17) -0.0037(19)
C36 0.030(2) 0.037(3) 0.025(2) 0.0007(19) 0.0002(17) -0.0108(19)
C37 0.020(2) 0.035(2) 0.025(2) -0.0025(18) 0.0034(16) 0.0004(17)
C38 0.039(3) 0.037(3) 0.036(3) 0.001(2) 0.005(2) 0.002(2)
C39 0.196(10) 0.093(6) 0.066(5) -0.026(4) -0.013(6) 0.034(6)
C40 0.057(3) 0.054(3) 0.042(3) 0.003(3) 0.021(3) -0.007(3)
C41 0.049(4) 0.072(5) 0.146(7) -0.017(5) 0.020(4) -0.006(3)

loop_
_atom_type_symbol
_atom_type_description
_atom_type_scat_dispersion_real
_atom_type_scat_dispersion_imag
_atom_type_scat_source
C C 0.0033 0.0016 'International Tables Vol C Tables 4.2.6.8 and 6.1.1.4'
H H 0.0000 0.0000 'International Tables Vol C Tables 4.2.6.8 and 6.1.1.4'
N N 0.0061 0.0033 'International Tables Vol C Tables 4.2.6.8 and 6.1.1.4'
F F 0.0171 0.0103 'International Tables Vol C Tables 4.2.6.8 and 6.1.1.4'
O O 0.0106 0.0060 'International Tables Vol C Tables 4.2.6.8 and 6.1.1.4'
Ge Ge 0.1547 1.8001 'International Tables Vol C Tables 4.2.6.8 and 6.1.1.4'

loop_
_geom_angle_atom_site_label_1
_geom_angle_atom_site_label_2
_geom_angle_atom_site_label_3
_geom_angle
C38 Ge1 N3 106.47(17)
C38 Ge1 N2 107.67(17)
N3 Ge1 N2 78.80(13)
C38 Ge1 N1 105.90(17)
N3 Ge1 N1 147.11(14)
N2 Ge1 N1 86.06(13)
C38 Ge1 N4 104.84(17)
N3 Ge1 N4 86.05(13)
N2 Ge1 N4 146.85(14)
N1 Ge1 N4 91.24(13)
C1 N1 C4 106.8(3)
C1 N1 Ge1 123.7(3)
C4 N1 Ge1 126.9(3)
C6 N2 C9 109.1(3)
C6 N2 Ge1 133.7(3)
C9 N2 Ge1 117.1(3)
C13 N3 C10 109.0(3)
C13 N3 Ge1 133.5(3)
C10 N3 Ge1 117.0(3)
C18 N4 C15 106.6(3)
C18 N4 Ge1 123.9(3)
C15 N4 Ge1 126.1(3)
N1 C1 C19 123.5(3)
N1 C1 C2 108.7(3)
C19 C1 C2 127.8(4)
C3 C2 C1 108.8(4)
C3 C2 H2A 125.6
C1 C2 H2A 125.6
C2 C3 C4 108.2(4)
C2 C3 H3A 125.9
C4 C3 H3A 125.9
C5 C4 N1 125.2(3)
C5 C4 C3 127.2(4)
N1 C4 C3 107.5(3)
C4 C5 C6 122.1(4)
C4 C5 C20 120.4(4)
C6 C5 C20 117.4(3)
N2 C6 C5 120.7(3)
N2 C6 C7 107.4(3)
C5 C6 C7 131.6(4)
C8 C7 C6 108.2(4)
C8 C7 H7A 125.9
C6 C7 H7A 125.9
C7 C8 C9 107.2(3)
C7 C8 H8A 126.4
C9 C8 H8A 126.4
N2 C9 C10 112.7(3)
N2 C9 C8 108.1(3)
C10 C9 C8 138.9(4)
N3 C10 C9 112.4(3)
N3 C10 C11 107.9(3)
C9 C10 C11 139.6(4)
C12 C11 C10 107.1(3)
C12 C11 H11A 126.4
C10 C11 H11A 126.4
C11 C12 C13 108.3(3)
C11 C12 H12A 125.9
C13 C12 H12A 125.9
N3 C13 C14 120.0(3)
N3 C13 C12 107.7(3)
C14 C13 C12 132.0(4)
C15 C14 C13 122.5(4)
C15 C14 C26 121.0(4)
C13 C14 C26 116.5(3)
C14 C15 N4 125.1(4)
C14 C15 C16 126.9(4)
N4 C15 C16 108.0(3)
C17 C16 C15 108.4(4)
C17 C16 H16A 125.8
C15 C16 H16A 125.8
C16 C17 C18 108.2(4)
C16 C17 H17A 125.9
C18 C17 H17A 125.9
N4 C18 C19 123.3(3)
N4 C18 C17 108.8(3)
C19 C18 C17 127.9(4)
C1 C19 C18 125.0(3)
C1 C19 C32 116.5(3)
C18 C19 C32 118.4(3)
C25 C20 C21 115.5(4)
C25 C20 C5 123.2(4)
C21 C20 C5 121.2(4)
F1 C21 C22 117.2(4)
F1 C21 C20 120.0(4)
C22 C21 C20 122.8(4)
F2 C22 C23 120.4(4)
F2 C22 C21 120.1(4)
C23 C22 C21 119.5(4)
F3 C23 C22 120.0(4)
F3 C23 C24 120.1(4)
C22 C23 C24 119.9(4)
F4 C24 C23 120.2(4)
F4 C24 C25 120.3(4)
C23 C24 C25 119.4(4)
F5 C25 C20 120.2(4)
F5 C25 C24 116.9(4)
C20 C25 C24 122.8(4)
C27 C26 C31 115.5(4)
C27 C26 C14 123.1(4)
C31 C26 C14 121.1(4)
F6 C27 C28 117.7(4)
F6 C27 C26 119.7(4)
C28 C27 C26 122.6(4)
F7 C28 C29 120.7(4)
F7 C28 C27 119.4(4)
C29 C28 C27 120.0(4)
F8 C29 C28 120.4(5)
F8 C29 C30 119.9(5)
C28 C29 C30 119.7(4)
F9 C30 C29 120.5(4)
F9 C30 C31 119.8(5)
C29 C30 C31 119.7(4)
F10 C31 C30 117.6(4)
F10 C31 C26 119.9(4)
C30 C31 C26 122.5(4)
C37 C32 C33 116.6(4)
C37 C32 C19 123.2(4)
C33 C32 C19 120.1(4)
F11 C33 C34 117.8(4)
F11 C33 C32 119.8(4)
C34 C33 C32 122.4(4)
F12 C34 C35 119.7(4)
F12 C34 C33 120.5(4)
C35 C34 C33 119.8(4)
F13 C35 C34 120.7(4)
F13 C35 C36 119.7(4)
C34 C35 C36 119.5(4)
F14 C36 C37 120.4(4)
F14 C36 C35 120.0(4)
C37 C36 C35 119.6(4)
F15 C37 C36 117.8(4)
F15 C37 C32 120.1(3)
C36 C37 C32 122.0(4)
Ge1 C38 H38A 109.5
Ge1 C38 H38B 109.5
H38A C38 H38B 109.5
Ge1 C38 H38C 109.5
H38A C38 H38C 109.5
H38B C38 H38C 109.5
C40 C39 H39A 109.5
C40 C39 H39B 109.5
H39A C39 H39B 109.5
C40 C39 H39C 109.5
H39A C39 H39C 109.5
H39B C39 H39C 109.5
O1 C40 C41 121.6(6)
O1 C40 C39 119.7(6)
C41 C40 C39 118.7(6)
C40 C41 H41A 109.5
C40 C41 H41B 109.5
H41A C41 H41B 109.5
C40 C41 H41C 109.5
H41A C41 H41C 109.5
H41B C41 H41C 109.5

loop_
_geom_bond_atom_site_label_1
_geom_bond_atom_site_label_2
_geom_bond_distance
Ge1 C38 1.923(4)
Ge1 N3 1.929(3)
Ge1 N2 1.933(3)
Ge1 N1 1.939(3)
Ge1 N4 1.940(3)
F1 C21 1.349(5)
F2 C22 1.344(5)
F3 C23 1.340(5)
F4 C24 1.340(5)
F5 C25 1.349(5)
F6 C27 1.345(5)
F7 C28 1.342(5)
F8 C29 1.335(5)
F9 C30 1.345(5)
F10 C31 1.340(5)
F11 C33 1.345(5)
F12 C34 1.343(5)
F13 C35 1.338(4)
F14 C36 1.339(5)
F15 C37 1.338(5)
O1 C40 1.198(6)
N1 C1 1.395(5)
N1 C4 1.415(5)
N2 C6 1.366(5)
N2 C9 1.371(5)
N3 C13 1.361(5)
N3 C10 1.379(5)
N4 C18 1.395(5)
N4 C15 1.407(5)
C1 C19 1.397(5)
C1 C2 1.407(5)
C2 C3 1.358(6)
C2 H2A 0.9500
C3 C4 1.427(5)
C3 H3A 0.9500
C4 C5 1.389(5)
C5 C6 1.399(5)
C5 C20 1.499(5)
C6 C7 1.424(5)
C7 C8 1.366(6)
C7 H7A 0.9500
C8 C9 1.418(6)
C8 H8A 0.9500
C9 C10 1.396(5)
C10 C11 1.419(5)
C11 C12 1.369(6)
C11 H11A 0.9500
C12 C13 1.419(5)
C12 H12A 0.9500
C13 C14 1.399(5)
C14 C15 1.397(5)
C14 C26 1.490(5)
C15 C16 1.421(5)
C16 C17 1.359(6)
C16 H16A 0.9500
C17 C18 1.415(5)
C17 H17A 0.9500
C18 C19 1.398(5)
C19 C32 1.496(5)
C20 C25 1.377(6)
C20 C21 1.387(6)
C21 C22 1.380(6)
C22 C23 1.362(6)
C23 C24 1.370(6)
C24 C25 1.381(6)
C26 C27 1.387(6)
C26 C31 1.387(6)
C27 C28 1.380(6)
C28 C29 1.362(7)
C29 C30 1.370(7)
C30 C31 1.381(6)
C32 C37 1.382(6)
C32 C33 1.383(6)
C33 C34 1.375(6)
C34 C35 1.367(6)
C35 C36 1.385(6)
C36 C37 1.378(5)
C38 H38A 0.9800
C38 H38B 0.9800
C38 H38C 0.9800
C39 C40 1.484(8)
C39 H39A 0.9800
C39 H39B 0.9800
C39 H39C 0.9800
C40 C41 1.476(8)
C41 H41A 0.9800
C41 H41B 0.9800
C41 H41C 0.9800

loop_
_geom_torsion_atom_site_label_1
_geom_torsion_atom_site_label_2
_geom_torsion_atom_site_label_3
_geom_torsion_atom_site_label_4
_geom_torsion
C38 Ge1 N1 C1 -75.5(3)
N3 Ge1 N1 C1 115.0(3)
N2 Ge1 N1 C1 177.3(3)
N4 Ge1 N1 C1 30.3(3)
C38 Ge1 N1 C4 83.6(4)
N3 Ge1 N1 C4 -85.9(4)
N2 Ge1 N1 C4 -23.6(3)
N4 Ge1 N1 C4 -170.5(3)
C38 Ge1 N2 C6 -83.1(4)
N3 Ge1 N2 C6 173.0(4)
N1 Ge1 N2 C6 22.4(4)
N4 Ge1 N2 C6 108.6(4)
C38 Ge1 N2 C9 91.6(3)
N3 Ge1 N2 C9 -12.3(3)
N1 Ge1 N2 C9 -163.0(3)
N4 Ge1 N2 C9 -76.8(4)
C38 Ge1 N3 C13 78.4(4)
N2 Ge1 N3 C13 -176.2(4)
N1 Ge1 N3 C13 -112.1(4)
N4 Ge1 N3 C13 -25.9(4)
C38 Ge1 N3 C10 -92.9(3)
N2 Ge1 N3 C10 12.4(3)
N1 Ge1 N3 C10 76.6(4)
N4 Ge1 N3 C10 162.8(3)
C38 Ge1 N4 C18 76.7(3)
N3 Ge1 N4 C18 -177.3(3)
N2 Ge1 N4 C18 -114.8(3)
N1 Ge1 N4 C18 -30.1(3)
C38 Ge1 N4 C15 -79.7(3)
N3 Ge1 N4 C15 26.3(3)
N2 Ge1 N4 C15 88.8(4)
N1 Ge1 N4 C15 173.5(3)
C4 N1 C1 C19 178.6(4)
Ge1 N1 C1 C19 -18.7(6)
C4 N1 C1 C2 -0.1(4)
Ge1 N1 C1 C2 162.6(3)
N1 C1 C2 C3 0.3(5)
C19 C1 C2 C3 -178.3(4)
C1 C2 C3 C4 -0.4(5)
C1 N1 C4 C5 -180.0(4)
Ge1 N1 C4 C5 18.1(6)
C1 N1 C4 C3 -0.2(4)
Ge1 N1 C4 C3 -162.2(3)
C2 C3 C4 C5 -179.8(4)
C2 C3 C4 N1 0.4(5)
N1 C4 C5 C6 1.4(7)
C3 C4 C5 C6 -178.3(4)
N1 C4 C5 C20 178.9(4)
C3 C4 C5 C20 -0.8(7)
C9 N2 C6 C5 172.9(4)
Ge1 N2 C6 C5 -12.2(6)
C9 N2 C6 C7 -1.8(5)
Ge1 N2 C6 C7 173.2(3)
C4 C5 C6 N2 -4.9(6)
C20 C5 C6 N2 177.5(4)
C4 C5 C6 C7 168.3(4)
C20 C5 C6 C7 -9.3(7)
N2 C6 C7 C8 1.3(5)
C5 C6 C7 C8 -172.5(4)
C6 C7 C8 C9 -0.4(5)
C6 N2 C9 C10 -173.9(3)
Ge1 N2 C9 C10 10.2(5)
C6 N2 C9 C8 1.6(5)
Ge1 N2 C9 C8 -174.3(3)
C7 C8 C9 N2 -0.7(5)
C7 C8 C9 C10 173.0(5)
C13 N3 C10 C9 176.1(3)
Ge1 N3 C10 C9 -10.5(4)
C13 N3 C10 C11 -0.8(5)
Ge1 N3 C10 C11 172.6(3)
N2 C9 C10 N3 0.2(5)
C8 C9 C10 N3 -173.3(5)
N2 C9 C10 C11 175.7(5)
C8 C9 C10 C11 2.2(10)
N3 C10 C11 C12 0.6(5)
C9 C10 C11 C12 -175.0(5)
C10 C11 C12 C13 -0.2(5)
C10 N3 C13 C14 -173.5(4)
Ge1 N3 C13 C14 14.7(6)
C10 N3 C13 C12 0.7(5)
Ge1 N3 C13 C12 -171.1(3)
C11 C12 C13 N3 -0.3(5)
C11 C12 C13 C14 172.9(4)
N3 C13 C14 C15 5.1(6)
C12 C13 C14 C15 -167.5(4)
N3 C13 C14 C26 -177.5(4)
C12 C13 C14 C26 9.9(7)
C13 C14 C15 N4 -1.8(6)
C26 C14 C15 N4 -179.0(4)
C13 C14 C15 C16 177.7(4)
C26 C14 C15 C16 0.4(7)
C18 N4 C15 C14 -179.4(4)
Ge1 N4 C15 C14 -19.7(6)
C18 N4 C15 C16 1.1(4)
Ge1 N4 C15 C16 160.7(3)
C14 C15 C16 C17 -180.0(4)
N4 C15 C16 C17 -0.4(5)
C15 C16 C17 C18 -0.4(5)
C15 N4 C18 C19 178.4(4)
Ge1 N4 C18 C19 18.1(6)
C15 N4 C18 C17 -1.3(4)
Ge1 N4 C18 C17 -161.5(3)
C16 C17 C18 N4 1.1(5)
C16 C17 C18 C19 -178.6(4)
N1 C1 C19 C18 -4.8(7)
C2 C1 C19 C18 173.6(4)
N1 C1 C19 C32 174.0(4)
C2 C1 C19 C32 -7.6(6)
N4 C18 C19 C1 5.1(7)
C17 C18 C19 C1 -175.3(4)
N4 C18 C19 C32 -173.6(4)
C17 C18 C19 C32 6.0(7)
C4 C5 C20 C25 -61.7(6)
C6 C5 C20 C25 116.0(4)
C4 C5 C20 C21 121.8(4)
C6 C5 C20 C21 -60.6(5)
C25 C20 C21 F1 -179.9(3)
C5 C20 C21 F1 -3.0(6)
C25 C20 C21 C22 0.6(6)
C5 C20 C21 C22 177.4(4)
F1 C21 C22 F2 -0.2(6)
C20 C21 C22 F2 179.4(4)
F1 C21 C22 C23 179.3(4)
C20 C21 C22 C23 -1.1(6)
F2 C22 C23 F3 -0.1(7)
C21 C22 C23 F3 -179.5(4)
F2 C22 C23 C24 -179.4(4)
C21 C22 C23 C24 1.1(7)
F3 C23 C24 F4 -0.4(7)
C22 C23 C24 F4 178.9(4)
F3 C23 C24 C25 -179.9(4)
C22 C23 C24 C25 -0.6(7)
C21 C20 C25 F5 -179.6(3)
C5 C20 C25 F5 3.6(6)
C21 C20 C25 C24 0.0(6)
C5 C20 C25 C24 -176.8(4)
F4 C24 C25 F5 0.1(6)
C23 C24 C25 F5 179.6(4)
F4 C24 C25 C20 -179.5(4)
C23 C24 C25 C20 0.0(6)
C15 C14 C26 C27 67.2(5)
C13 C14 C26 C27 -110.3(4)
C15 C14 C26 C31 -119.0(4)
C13 C14 C26 C31 63.5(5)
C31 C26 C27 F6 179.9(3)
C14 C26 C27 F6 -6.0(6)
C31 C26 C27 C28 -1.0(6)
C14 C26 C27 C28 173.1(4)
F6 C27 C28 F7 1.5(6)
C26 C27 C28 F7 -177.6(4)
F6 C27 C28 C29 179.7(4)
C26 C27 C28 C29 0.5(6)
F7 C28 C29 F8 -1.8(6)
C27 C28 C29 F8 -180.0(4)
F7 C28 C29 C30 178.4(4)
C27 C28 C29 C30 0.2(7)
F8 C29 C30 F9 -0.6(7)
C28 C29 C30 F9 179.2(4)
F8 C29 C30 C31 179.7(4)
C28 C29 C30 C31 -0.4(7)
F9 C30 C31 F10 0.0(6)
C29 C30 C31 F10 179.7(4)
F9 C30 C31 C26 -179.8(4)
C29 C30 C31 C26 -0.1(7)
C27 C26 C31 F10 -179.0(3)
C14 C26 C31 F10 6.8(6)
C27 C26 C31 C30 0.8(6)
C14 C26 C31 C30 -173.4(4)
C1 C19 C32 C37 102.9(5)
C18 C19 C32 C37 -78.2(5)
C1 C19 C32 C33 -75.1(5)
C18 C19 C32 C33 103.8(5)
C37 C32 C33 F11 178.5(4)
C19 C32 C33 F11 -3.4(6)
C37 C32 C33 C34 -0.5(6)
C19 C32 C33 C34 177.6(4)
F11 C33 C34 F12 -0.4(6)
C32 C33 C34 F12 178.7(4)
F11 C33 C34 C35 -178.7(4)
C32 C33 C34 C35 0.3(7)
F12 C34 C35 F13 1.5(7)
C33 C34 C35 F13 179.9(4)
F12 C34 C35 C36 -179.1(4)
C33 C34 C35 C36 -0.7(7)
F13 C35 C36 F14 0.3(6)
C34 C35 C36 F14 -179.2(4)
F13 C35 C36 C37 -179.2(4)
C34 C35 C36 C37 1.3(6)
F14 C36 C37 F15 -0.1(6)
C35 C36 C37 F15 179.4(4)
F14 C36 C37 C32 178.9(4)
C35 C36 C37 C32 -1.6(6)
C33 C32 C37 F15 -179.9(4)
C19 C32 C37 F15 2.1(6)
C33 C32 C37 C36 1.2(6)
C19 C32 C37 C36 -176.9(4)
